data_4324590
loop_
_publ_author_name
'LeAnn Ladner'
'Tu Ngo'
'Carlos Crawford'
'Zerihun Assefa'
'Richard E. Sykora'

_publ_contact_author_address
;University of South Alabama
Department of Chemistry
Chemistry Building, Room 223
Mobile  AL  36688-0002
;
_publ_contact_author_email rsykora@jaguar1.usouthal.edu
_publ_contact_author_fax 1(251)4607359
_publ_contact_author_name 'Richard E. Sykora'
_publ_contact_author_phone 1(251)4607422
_publ_section_title
;
 Solid-State Photoluminescence Sensitization of Tb3+ by Novel Au2Pt2 and
 Au2Pt4 Cyanide Clusters
;
_journal_name_full 'Inorganic Chemistry'
_journal_page_first 2199
_journal_page_last 2206
_journal_paper_doi 10.1021/ic101836a
_journal_volume 50
_journal_year 2011
_chemical_formula_moiety
;
C10 H8 Au K N10 O4 Pt2 Tb, H4 K O2
;
_chemical_formula_sum 'C10 H12 Au K2 N10 O6 Pt2 Tb'
_chemical_formula_weight 1192.56
_chemical_name_systematic
; 
 ? 
;
_space_group_IT_number 134
_symmetry_cell_setting tetragonal
_symmetry_space_group_name_Hall '-P 4ac 2bc'
_symmetry_space_group_name_H-M 'P 42/n n m :2'
_atom_sites_solution_hydrogens geom
_atom_sites_solution_primary direct
_atom_sites_solution_secondary difmap
_audit_creation_method SHELXL-97
_cell_angle_alpha 90.00
_cell_angle_beta 90.00
_cell_angle_gamma 90.00
_cell_formula_units_Z 4
_cell_length_a 11.97056(14)
_cell_length_b 11.97056(14)
_cell_length_c 17.8224(3)
_cell_measurement_reflns_used 3020
_cell_measurement_temperature 290(2)
_cell_measurement_theta_max 25.6168
_cell_measurement_theta_min 3.3128
_cell_volume 2553.85(6)
_computing_structure_refinement 'SHELXL-97 (Sheldrick, 1997)'
_computing_structure_solution 'SHELXS-97 (Sheldrick, 1990)'
_diffrn_ambient_temperature 290(2)
_diffrn_detector_area_resol_mean 16.0514
_diffrn_measured_fraction_theta_full 0.997
_diffrn_measured_fraction_theta_max 0.997
_diffrn_measurement_device_type 'Xcalbiur, Eos'
_diffrn_radiation_monochromator graphite
_diffrn_radiation_source 'fine-focus sealed tube'
_diffrn_radiation_type MoK\a
_diffrn_radiation_wavelength 0.71073
_diffrn_reflns_av_R_equivalents 0.0265
_diffrn_reflns_av_sigmaI/netI 0.0206
_diffrn_reflns_limit_h_max 14
_diffrn_reflns_limit_h_min -8
_diffrn_reflns_limit_k_max 8
_diffrn_reflns_limit_k_min -14
_diffrn_reflns_limit_l_max 21
_diffrn_reflns_limit_l_min -10
_diffrn_reflns_number 4576
_diffrn_reflns_theta_full 25.67
_diffrn_reflns_theta_max 25.67
_diffrn_reflns_theta_min 3.32
_exptl_absorpt_coefficient_mu 19.753
_exptl_absorpt_correction_T_max 1.00
_exptl_absorpt_correction_T_min 0.18076
_exptl_absorpt_correction_type multi-scan
_exptl_absorpt_process_details SADABS
_exptl_crystal_colour colorless
_exptl_crystal_density_diffrn 3.102
_exptl_crystal_description prism
_exptl_crystal_F_000 2112
_exptl_crystal_size_max 0.31
_exptl_crystal_size_mid 0.24
_exptl_crystal_size_min 0.15
_refine_diff_density_max 0.778
_refine_diff_density_min -0.771
_refine_diff_density_rms 0.144
_refine_ls_extinction_coef 0.00096(5)
_refine_ls_extinction_expression Fc^*^=kFc[1+0.001xFc^2^\l^3^/sin(2\q)]^-1/4^
_refine_ls_extinction_method SHELXL
_refine_ls_goodness_of_fit_ref 1.043
_refine_ls_hydrogen_treatment constr
_refine_ls_matrix_type full
_refine_ls_number_parameters 86
_refine_ls_number_reflns 1306
_refine_ls_number_restraints 0
_refine_ls_restrained_S_all 1.043
_refine_ls_R_factor_all 0.0251
_refine_ls_R_factor_gt 0.0185
_refine_ls_shift/su_max 0.001
_refine_ls_shift/su_mean 0.000
_refine_ls_structure_factor_coef Fsqd
_refine_ls_weighting_details 'calc w=1/[\s^2^(Fo^2^)+(0.0251P)^2^+0.0000P] where P=(Fo^2^+2Fc^2^)/3'
_refine_ls_weighting_scheme calc
_refine_ls_wR_factor_gt 0.0428
_refine_ls_wR_factor_ref 0.0438
_reflns_number_gt 1078
_reflns_number_total 1306
_reflns_threshold_expression >2sigma(I)
_cod_data_source_file ic101836a_si_002_2.cif
_cod_data_source_block 1
_cod_original_cell_volume 2553.85(7)
_cod_original_sg_symbol_H-M 'P 42/n n m'
_cod_database_code 4324590

loop_
_symmetry_equiv_pos_as_xyz
'x, y, z'
'-y+1/2, x, z+1/2'
'-x+1/2, -y+1/2, z'
'y, -x+1/2, z+1/2'
'x, -y+1/2, -z+1/2'
'-x+1/2, y, -z+1/2'
'y, x, -z'
'-y+1/2, -x+1/2, -z'
'-x, -y, -z'
'y-1/2, -x, -z-1/2'
'x-1/2, y-1/2, -z'
'-y, x-1/2, -z-1/2'
'-x, y-1/2, z-1/2'
'x-1/2, -y, z-1/2'
'-y, -x, z'
'y-1/2, x-1/2, z'

loop_
_atom_site_label
_atom_site_type_symbol
_atom_site_fract_x
_atom_site_fract_y
_atom_site_fract_z
_atom_site_U_iso_or_equiv
_atom_site_adp_type
_atom_site_occupancy
_atom_site_symmetry_multiplicity
_atom_site_calc_flag
_atom_site_refinement_flags
K1 K 0.5000 0.0000 0.5000 0.0354(6) Uani 1 4 d S
K2 K 0.7500 0.2500 0.63892(15) 0.0512(7) Uani 1 4 d S
Tb1 Tb 0.7500 0.7500 0.2500 0.01459(12) Uani 1 4 d S
Pt1 Pt 0.586007(15) 0.413993(15) 0.436147(13) 0.01720(10) Uani 1 2 d S
Au1 Au 0.7500 0.2500 0.33964(2) 0.02680(12) Uani 1 4 d S
C1 C 0.6352(4) 0.5325(4) 0.3654(3) 0.0216(11) Uani 1 1 d .
C2 C 0.5396(4) 0.2974(4) 0.5084(3) 0.0252(11) Uani 1 1 d .
C3 C 0.8670(5) 0.3670(5) 0.3422(4) 0.0253(16) Uani 1 2 d S
N1 N 0.6680(4) 0.5989(4) 0.3256(2) 0.0287(10) Uani 1 1 d .
N2 N 0.5181(5) 0.2286(4) 0.5511(3) 0.0414(13) Uani 1 1 d .
N3 N 0.9348(4) 0.4348(4) 0.3463(4) 0.0355(16) Uani 1 2 d S
O1 O 0.9020(3) 0.8286(3) 0.18050(19) 0.0307(9) Uani 1 1 d .
H1A H 0.9312 0.8050 0.1400 0.046 Uiso 1 1 d .
H1B H 0.9052 0.8986 0.1726 0.046 Uiso 1 1 d .
O2 O 0.8762(4) 0.1238(4) 0.7343(4) 0.073(2) Uani 1 2 d S
H2 H 0.9371 0.1359 0.7573 0.110 Uiso 1 1 d .

loop_
_atom_site_aniso_label
_atom_site_aniso_U_11
_atom_site_aniso_U_22
_atom_site_aniso_U_33
_atom_site_aniso_U_23
_atom_site_aniso_U_13
_atom_site_aniso_U_12
K1 0.0378(9) 0.0378(9) 0.0307(12) -0.0012(7) -0.0012(7) -0.0096(12)
K2 0.0567(12) 0.0567(12) 0.0401(14) 0.000 0.000 0.0114(16)
Tb1 0.0176(2) 0.0128(2) 0.0134(2) 0.000 0.000 0.000
Pt1 0.01830(12) 0.01830(12) 0.01502(14) 0.00269(7) -0.00269(7) -0.00361(11)
Au1 0.02426(15) 0.02426(15) 0.0319(2) 0.000 0.000 -0.00065(19)
C1 0.023(3) 0.022(3) 0.020(2) 0.002(2) -0.004(2) 0.000(2)
C2 0.026(3) 0.029(3) 0.021(2) -0.004(2) 0.001(2) -0.002(2)
C3 0.022(2) 0.022(2) 0.032(4) -0.002(2) -0.002(2) 0.001(3)
N1 0.031(3) 0.026(3) 0.029(2) 0.008(2) 0.003(2) -0.001(2)
N2 0.061(4) 0.030(3) 0.033(2) 0.010(2) 0.014(2) -0.008(2)
N3 0.029(2) 0.029(2) 0.049(4) -0.003(2) -0.003(2) -0.003(3)
O1 0.038(2) 0.0233(19) 0.0312(19) -0.0032(16) 0.0191(17) -0.0023(17)
O2 0.060(3) 0.060(3) 0.100(6) 0.021(3) -0.021(3) 0.006(4)

loop_
_atom_type_symbol
_atom_type_description
_atom_type_scat_dispersion_real
_atom_type_scat_dispersion_imag
_atom_type_scat_source
C C 0.0033 0.0016 'International Tables Vol C Tables 4.2.6.8 and 6.1.1.4'
H H 0.0000 0.0000 'International Tables Vol C Tables 4.2.6.8 and 6.1.1.4'
N N 0.0061 0.0033 'International Tables Vol C Tables 4.2.6.8 and 6.1.1.4'
O O 0.0106 0.0060 'International Tables Vol C Tables 4.2.6.8 and 6.1.1.4'
K K 0.2009 0.2494 'International Tables Vol C Tables 4.2.6.8 and 6.1.1.4'
Tb Tb -0.1723 4.1537 'International Tables Vol C Tables 4.2.6.8 and 6.1.1.4'
Pt Pt -1.7033 8.3905 'International Tables Vol C Tables 4.2.6.8 and 6.1.1.4'
Au Au -2.0133 8.8022 'International Tables Vol C Tables 4.2.6.8 and 6.1.1.4'

loop_
_geom_angle_atom_site_label_1
_geom_angle_atom_site_label_2
_geom_angle_atom_site_label_3
_geom_angle
_geom_angle_site_symmetry_1
_geom_angle_site_symmetry_3
N2 K1 N2 180.00(17) 9_656 .
N2 K1 N2 76.0(2) 9_656 8_556
N2 K1 N2 104.0(2) . 8_556
N2 K1 N2 104.0(2) 9_656 16_655
N2 K1 N2 76.0(2) . 16_655
N2 K1 N2 180.00(18) 8_556 16_655
N2 K1 N3 88.72(14) 9_656 3_655
N2 K1 N3 91.28(14) . 3_655
N2 K1 N3 88.72(14) 8_556 3_655
N2 K1 N3 91.28(14) 16_655 3_655
N2 K1 N3 91.28(14) 9_656 11_556
N2 K1 N3 88.72(14) . 11_556
N2 K1 N3 91.28(14) 8_556 11_556
N2 K1 N3 88.72(14) 16_655 11_556
N3 K1 N3 180.000(1) 3_655 11_556
N2 K1 K2 38.53(11) 9_656 9_656
N2 K1 K2 141.47(11) . 9_656
N2 K1 K2 38.53(11) 8_556 9_656
N2 K1 K2 141.47(11) 16_655 9_656
N3 K1 K2 81.61(13) 3_655 9_656
N3 K1 K2 98.39(13) 11_556 9_656
N2 K1 K2 141.47(11) 9_656 .
N2 K1 K2 38.53(11) . .
N2 K1 K2 141.47(11) 8_556 .
N2 K1 K2 38.53(11) 16_655 .
N3 K1 K2 98.39(13) 3_655 .
N3 K1 K2 81.61(13) 11_556 .
K2 K1 K2 180.0 9_656 .
O2 K2 O2 103.0(4) . 3_655
O2 K2 O2 63.10(13) . 12_657
O2 K2 O2 63.10(14) 3_655 12_657
O2 K2 O2 63.10(13) . 10_667
O2 K2 O2 63.10(13) 3_655 10_667
O2 K2 O2 86.8(3) 12_657 10_667
O2 K2 N2 137.81(8) . .
O2 K2 N2 82.45(16) 3_655 .
O2 K2 N2 144.72(10) 12_657 .
O2 K2 N2 83.99(13) 10_667 .
O2 K2 N2 82.45(16) . 16_655
O2 K2 N2 137.81(8) 3_655 16_655
O2 K2 N2 144.72(10) 12_657 16_655
O2 K2 N2 83.99(13) 10_667 16_655
N2 K2 N2 67.75(18) . 16_655
O2 K2 N2 82.45(16) . 3_655
O2 K2 N2 137.81(8) 3_655 3_655
O2 K2 N2 83.99(13) 12_657 3_655
O2 K2 N2 144.72(10) 10_667 3_655
N2 K2 N2 121.38(18) . 3_655
N2 K2 N2 84.22(17) 16_655 3_655
O2 K2 N2 137.81(8) . 15_665
O2 K2 N2 82.45(16) 3_655 15_665
O2 K2 N2 83.99(13) 12_657 15_665
O2 K2 N2 144.72(10) 10_667 15_665
N2 K2 N2 84.22(17) . 15_665
N2 K2 N2 121.38(18) 16_655 15_665
N2 K2 N2 67.75(18) 3_655 15_665
O2 K2 C2 85.73(19) . 16_655
O2 K2 C2 155.24(11) 3_655 16_655
O2 K2 C2 139.40(9) 12_657 16_655
O2 K2 C2 102.35(13) 10_667 16_655
N2 K2 C2 75.87(13) . 16_655
N2 K2 C2 19.28(11) 16_655 16_655
N2 K2 C2 65.71(13) 3_655 16_655
N2 K2 C2 106.76(14) 15_665 16_655
O2 K2 C2 155.24(11) . .
O2 K2 C2 85.73(19) 3_655 .
O2 K2 C2 139.40(9) 12_657 .
O2 K2 C2 102.35(13) 10_667 .
N2 K2 C2 19.28(11) . .
N2 K2 C2 75.87(13) 16_655 .
N2 K2 C2 106.76(14) 3_655 .
N2 K2 C2 65.71(13) 15_665 .
C2 K2 C2 77.77(18) 16_655 .
O2 K2 C2 85.73(19) . 3_655
O2 K2 C2 155.24(11) 3_655 3_655
O2 K2 C2 102.35(13) 12_657 3_655
O2 K2 C2 139.40(9) 10_667 3_655
N2 K2 C2 106.76(14) . 3_655
N2 K2 C2 65.71(13) 16_655 3_655
N2 K2 C2 19.28(11) 3_655 3_655
N2 K2 C2 75.87(13) 15_665 3_655
C2 K2 C2 46.79(17) 16_655 3_655
C2 K2 C2 95.94(18) . 3_655
O2 K2 C2 155.24(11) . 15_665
O2 K2 C2 85.73(19) 3_655 15_665
O2 K2 C2 102.35(13) 12_657 15_665
O2 K2 C2 139.40(9) 10_667 15_665
N2 K2 C2 65.71(13) . 15_665
N2 K2 C2 106.76(14) 16_655 15_665
N2 K2 C2 75.87(13) 3_655 15_665
N2 K2 C2 19.28(11) 15_665 15_665
C2 K2 C2 95.94(18) 16_655 15_665
C2 K2 C2 46.79(17) . 15_665
C2 K2 C2 77.77(18) 3_655 15_665
O1 Tb1 O1 133.72(17) 3_665 5_565
O1 Tb1 O1 117.69(17) 3_665 .
O1 Tb1 O1 81.03(18) 5_565 .
O1 Tb1 O1 81.03(18) 3_665 6_655
O1 Tb1 O1 117.69(17) 5_565 6_655
O1 Tb1 O1 133.72(17) . 6_655
O1 Tb1 N1 151.14(15) 3_665 3_665
O1 Tb1 N1 72.67(13) 5_565 3_665
O1 Tb1 N1 71.99(14) . 3_665
O1 Tb1 N1 74.41(13) 6_655 3_665
O1 Tb1 N1 74.41(13) 3_665 6_655
O1 Tb1 N1 71.99(14) 5_565 6_655
O1 Tb1 N1 72.67(13) . 6_655
O1 Tb1 N1 151.14(15) 6_655 6_655
N1 Tb1 N1 132.9(2) 3_665 6_655
O1 Tb1 N1 72.67(13) 3_665 5_565
O1 Tb1 N1 151.14(15) 5_565 5_565
O1 Tb1 N1 74.41(13) . 5_565
O1 Tb1 N1 71.99(14) 6_655 5_565
N1 Tb1 N1 85.3(2) 3_665 5_565
N1 Tb1 N1 113.6(2) 6_655 5_565
O1 Tb1 N1 71.99(14) 3_665 .
O1 Tb1 N1 74.41(13) 5_565 .
O1 Tb1 N1 151.14(15) . .
O1 Tb1 N1 72.67(13) 6_655 .
N1 Tb1 N1 113.6(2) 3_665 .
N1 Tb1 N1 85.3(2) 6_655 .
N1 Tb1 N1 132.9(2) 5_565 .
C2 Pt1 C2 88.5(3) 15_665 .
C2 Pt1 C1 178.66(19) 15_665 15_665
C2 Pt1 C1 90.2(2) . 15_665
C2 Pt1 C1 90.2(2) 15_665 .
C2 Pt1 C1 178.7(2) . .
C1 Pt1 C1 91.1(3) 15_665 .
C2 Pt1 Au1 95.00(15) 15_665 .
C2 Pt1 Au1 95.00(15) . .
C1 Pt1 Au1 85.22(15) 15_665 .
C1 Pt1 Au1 85.22(15) . .
C3 Au1 C3 177.3(4) . 3_655
C3 Au1 Au1 91.3(2) . 10_666
C3 Au1 Au1 91.3(2) 3_655 10_666
C3 Au1 Pt1 89.30(11) . .
C3 Au1 Pt1 89.30(11) 3_655 .
Au1 Au1 Pt1 121.779(7) 10_666 .
C3 Au1 Pt1 89.30(11) . 3_655
C3 Au1 Pt1 89.30(11) 3_655 3_655
Au1 Au1 Pt1 121.779(7) 10_666 3_655
Pt1 Au1 Pt1 116.442(14) . 3_655
N1 C1 Pt1 177.0(5) . .
N2 C2 Pt1 176.6(5) . .
N2 C2 K2 66.5(4) . .
Pt1 C2 K2 110.32(19) . .
N3 C3 Au1 177.7(7) . .
C1 N1 Tb1 174.3(4) . .
C2 N2 K1 119.0(4) . .
C2 N2 K2 94.2(4) . .
K1 N2 K2 107.16(16) . .
C3 N3 K1 115.6(6) . 3_655
Tb1 O1 H1A 128.4 . .
Tb1 O1 H1B 120.4 . .
H1A O1 H1B 99.7 . .
K2 O2 K2 85.1(2) . 10_667
K2 O2 H2 133.0 . .
K2 O2 H2 89.0 10_667 .

loop_
_geom_bond_atom_site_label_1
_geom_bond_atom_site_label_2
_geom_bond_distance
_geom_bond_site_symmetry_2
K1 N2 2.893(5) .
K1 N3 2.953(7) 3_655
K2 O2 2.729(7) .
K2 O2 3.110(9) 10_667
K2 N2 3.197(6) .
K2 C2 3.476(5) .
Tb1 O1 2.394(3) .
Tb1 N1 2.460(4) .
Pt1 C2 1.978(5) .
Pt1 C1 1.987(5) .
Pt1 Au1 3.2658(3) .
Au1 C3 1.981(8) .
Au1 Au1 3.1953(8) 10_666
C1 N1 1.135(6) .
C2 N2 1.151(6) .
C3 N3 1.150(9) .
O1 H1A 0.8499 .
O1 H1B 0.8499 .
O2 H2 0.8500 .
